data_9010641
loop_
_publ_author_name
'Uvarova Yu, A.'
'Sokolova, E.'
'Hawthorne, F. C.'
'Agakhanov, A. A.'
'Pautov, L. A.'

_publ_section_title
;The crystal chemistry of faizievite, K2Li6Na(Ca6Na)Ti4[Si6O18]2[Si12O30]F2, a
 novel structure based on intercalated blocks of the baratovite and
 berezanskite structures Locality: Dara-i-Poiz glacier, Alai mountain ridge,
 Tien-Shan Mountains, Tajikistan
;
_journal_name_full 'The Canadian Mineralogist'
_journal_page_first 163
_journal_page_last 171
_journal_paper_doi 10.3749/canmin.46.1.163
_journal_volume 46
_journal_year 2008
_chemical_compound_source 'Dara-i-Poiz glacier, Alai mountain ridge, Tien-Shan Mountains, Tajikistan'
_chemical_formula_sum 'Ba0.04 Ca6.16 F1.63 K1.93 Li6 Na2.39 O66.37 Rb0.03 Si24 Sr0.17 Ti4'
_chemical_name_mineral Faizievite
_space_group_IT_number 2
_symmetry_space_group_name_Hall '-P 1'
_symmetry_space_group_name_H-M 'P -1'
_cell_angle_alpha 99.209
_cell_angle_beta 94.670
_cell_angle_gamma 119.839
_cell_formula_units_Z 1
_cell_length_a 9.8156
_cell_length_b 9.8249
_cell_length_c 17.3087
_cell_volume 1403.743
_database_code_amcsd 0006162
_exptl_crystal_density_diffrn 2.839
_cod_original_formula_sum 'Li6 (K1.93 Ba.04 Rb.03) Na2.39 Ca6.16 Sr.17 Ti4 Si24 O66.37 F1.63'
_cod_database_code 9010641

loop_
_space_group_symop_operation_xyz
x,y,z
-x,-y,-z

loop_
_atom_site_aniso_label
_atom_site_aniso_U_11
_atom_site_aniso_U_22
_atom_site_aniso_U_33
_atom_site_aniso_U_12
_atom_site_aniso_U_13
_atom_site_aniso_U_23
Li1 0.00180 0.01440 0.02450 0.00730 0.00410 0.00920
Li2 0.01030 0.01270 0.00930 0.00130 0.00750 0.00080
Li3 0.02000 0.01190 0.01930 0.01330 0.00490 0.00890
KA1 0.01990 0.02280 0.03420 0.01210 0.00650 0.00810
BaA1 0.01990 0.02280 0.03420 0.01210 0.00650 0.00810
RbA1 0.01990 0.02280 0.03420 0.01210 0.00650 0.00810
CaM1 0.00720 0.00750 0.00910 0.00470 26.00000 0.00250
CaM2 0.00590 0.00750 0.01160 0.00320 0.00160 0.00240
SrM2 0.00590 0.00750 0.01160 0.00320 0.00160 0.00240
CaM3 0.00760 0.00940 0.01030 0.00500 0.00150 0.00080
NaM3 0.00760 0.00940 0.01030 0.00500 0.00150 0.00080
SrM3 0.00760 0.00940 0.01030 0.00500 0.00150 0.00080
CaM4 0.00840 0.00980 0.01500 0.00570 0.00120 0.00030
NaM4 0.00840 0.00980 0.01500 0.00570 0.00120 0.00030
Ti1 0.00190 0.00260 0.00280 0.00140 0.00000 0.00060
Ti2 0.00190 0.00320 0.00510 0.00160 0.00050 0.00120
Si1 0.00580 0.00570 0.00680 0.00390 -0.00100 -0.00130
Si2 0.00690 0.00660 0.00730 0.00550 0.00270 0.00220
Si3 0.00670 0.00700 0.00660 0.00410 -0.00090 0.00140
Si4 0.00550 0.00390 0.00800 0.00240 0.00190 0.00080
Si5 0.00560 0.00810 0.00700 0.00330 0.00050 0.00330
Si6 0.00540 0.00610 0.00780 0.00340 0.00190 0.00240
Si7 0.00820 0.00650 0.00670 0.00430 0.00290 0.00140
Si8 0.00470 0.00500 0.00750 0.00200 0.00190 0.00210
Si9 0.00730 0.00820 0.00650 0.00490 0.00000 -0.00090
Si10 0.00360 0.00730 0.00720 0.00290 0.00100 0.00000
Si11 0.00690 0.00830 0.00660 0.00520 0.00150 0.00220
Si12 0.00620 0.00660 0.00610 0.00260 0.00180 -0.00100
O1 0.00300 0.00910 0.01360 0.00250 -0.00160 0.00320
O2 0.00950 0.00780 0.01180 0.00580 0.00570 0.00080
O3 0.00510 0.00770 0.01440 0.00180 -0.00140 0.00660
O4 0.00440 0.00640 0.01310 0.00150 -0.00050 -0.00270
O5 0.00980 0.01150 0.00940 0.00780 0.00500 0.00590
O6 0.01020 0.00880 0.01080 0.00490 0.00290 0.00740
O7 0.01350 0.00890 0.01020 0.00670 0.00370 0.00030
O8 0.00440 0.00440 0.01240 -0.00010 -0.00070 -0.00070
O9 0.00690 0.00910 0.01340 0.00620 0.00810 0.00750
O10 0.00810 0.01240 0.01270 0.00660 0.00270 0.00000
O11 0.01100 0.00920 0.01670 0.00610 0.00590 0.00530
O12 0.00630 0.00570 0.01540 0.00190 -0.00310 0.00140
O13 0.01580 0.01480 0.00960 0.00560 0.00150 0.00430
O14 0.01100 0.00590 0.01630 0.00350 0.00530 0.00650
O15 0.01250 0.01550 0.02670 0.01390 0.00500 0.00830
O16 0.01320 0.01710 0.00920 0.00870 0.00240 0.00120
O17 0.01140 0.01380 0.01340 0.01200 0.00700 0.00420
O18 0.01320 0.00560 0.01850 0.00480 0.00180 0.00410
O19 0.02390 0.02960 0.00860 0.01160 -0.00100 -0.00040
O20 0.01260 0.00680 0.02740 0.00140 0.00020 0.00920
O21 0.01620 0.01130 0.02070 0.00810 -0.00020 -0.00060
O22 0.01950 0.01680 0.00850 0.01150 0.00200 0.00130
O23 0.00130 0.00960 0.01410 0.00060 0.00200 0.00230
O24 0.03290 0.03500 0.00430 0.02350 0.00290 0.00240
O25 0.01170 0.02420 0.02230 0.01300 0.00370 0.00590
O26 0.01020 0.01330 0.01180 0.00730 -0.00080 -0.00050
O27 0.00570 0.01020 0.01780 0.00240 0.00360 0.00290
O28 0.01580 0.01040 0.02400 0.00380 0.00870 0.00720
O29 0.02130 0.02020 0.02810 0.01890 0.01310 0.01210
O30 0.00800 0.01740 0.02590 0.00550 0.00400 -0.00020
O31 0.01480 0.01530 0.00540 0.00850 0.00250 0.00250
O32 0.03040 0.02140 0.00710 0.00860 -0.00110 -0.00120
O33 0.01550 0.01370 0.01040 0.00560 0.00040 0.00500
F 0.01950 0.02430 0.02020 0.01300 0.00390 0.00290
O 0.01950 0.02430 0.02020 0.01300 0.00390 0.00290

loop_
_atom_site_label
_atom_site_fract_x
_atom_site_fract_y
_atom_site_fract_z
_atom_site_occupancy
_atom_site_U_iso_or_equiv
_atom_site_type_symbol
_atom_site_attached_hydrogens
Li1 0.08060 0.10150 0.21290 1.00000 0.01140 Li 0
Li2 -0.41280 -0.39920 0.21430 1.00000 0.01280 Li 0
Li3 -0.42250 0.09520 0.21190 1.00000 0.01400 Li 0
KA1 0.91460 0.39240 0.77450 0.96500 0.02490 K 0
BaA1 0.91460 0.39240 0.77450 0.02000 0.02490 Ba 0
RbA1 0.91460 0.39240 0.77450 0.01500 0.02490 Rb 0
NaA2 0.33370 0.16760 0.00320 0.86000 0.03500 Na 0
CaM1 0.28840 0.35430 0.49983 1.00000 0.00740 Ca 0
CaM2 0.14890 0.93470 0.51649 0.93500 0.00840 Ca 0
SrM2 0.14890 0.93470 0.51649 0.06500 0.00840 Sr 0
CaM3 0.42590 0.78670 0.50910 0.78000 0.00900 Ca 0
NaM3 0.42590 0.78670 0.50910 0.20000 0.00900 Na 0
SrM3 0.42590 0.78670 0.50910 0.02000 0.00900 Sr 0
CaM4 0.00000 0.50000 0.50000 0.73000 0.01100 Ca 0
NaM4 0.00000 0.50000 0.50000 0.27000 0.01100 Na 0
Ti1 0.41530 0.26950 0.21637 1.00000 0.00240 Ti 0
Ti2 -0.25250 -0.06510 0.21454 1.00000 0.00330 Ti 0
Si1 0.76180 0.41990 0.33830 1.00000 0.00620 Si 0
Si2 0.50770 0.09790 0.66250 1.00000 0.00580 Si 0
Si3 0.39740 0.66390 0.09320 1.00000 0.00660 Si 0
Si4 0.37300 0.53840 0.33920 1.00000 0.00590 Si 0
Si5 0.15520 0.30310 0.09320 1.00000 0.00680 Si 0
Si6 0.25160 0.02910 0.34030 1.00000 0.00610 Si 0
Si7 0.67210 0.42250 0.09240 1.00000 0.00680 Si 0
Si8 -0.11300 -0.21570 0.33920 1.00000 0.00580 Si 0
Si9 0.27570 -0.09530 0.09350 1.00000 0.00730 Si 0
Si10 0.00890 0.29560 0.33780 1.00000 0.00620 Si 0
Si11 -0.20750 0.18110 0.09210 1.00000 0.00660 Si 0
Si12 0.91320 0.78400 0.09250 1.00000 0.00690 Si 0
O1 0.59930 0.28690 0.27510 1.00000 0.00900 O 0
O2 0.45390 0.46860 0.27890 1.00000 0.00910 O 0
O3 -0.23450 -0.19660 0.27950 1.00000 0.00950 O 0
O4 -0.06490 0.12550 0.27440 1.00000 0.00940 O 0
O5 0.27230 0.14500 0.27960 1.00000 0.00860 O 0
O6 0.22310 0.22780 0.14830 1.00000 0.00920 O 0
O7 0.54310 0.40170 0.14630 1.00000 0.01060 O 0
O8 0.39660 0.07830 0.14800 1.00000 0.00860 O 0
O9 -0.38830 -0.02810 0.27610 1.00000 0.00780 O 0
O10 -0.11010 -0.08570 0.14690 1.00000 0.01080 O 0
O11 -0.29320 0.05620 0.14510 1.00000 0.01140 O 0
O12 -0.43350 -0.26760 0.14750 1.00000 0.01010 O 0
O13 0.26090 0.56860 0.57080 1.00000 0.01440 O 0
O14 0.83210 0.59500 0.31500 1.00000 0.01080 O 0
O15 0.89940 0.37580 0.32510 1.00000 0.01470 O 0
O16 0.41940 0.02160 0.57130 1.00000 0.01300 O 0
O17 0.64790 0.05750 0.68200 1.00000 0.00990 O 0
O18 0.59900 0.29410 0.68170 1.00000 0.01240 O 0
O19 0.41040 0.63810 0.00010 1.00000 0.02270 O 0
O20 0.26770 0.49660 0.11220 1.00000 0.01680 O 0
O21 0.32700 0.78100 0.11340 1.00000 0.01640 O 0
O22 0.44010 0.56550 0.43140 1.00000 0.01420 O 0
O23 0.17910 0.41890 0.31570 1.00000 0.00940 O 0
O24 0.13870 0.22790 0.00020 1.00000 0.02160 O 0
O25 -0.01520 0.26970 0.11160 1.00000 0.01760 O 0
O26 0.30220 0.12210 0.43260 1.00000 0.01190 O 0
O27 0.06580 -0.12110 0.31860 1.00000 0.01200 O 0
O28 0.81450 0.60890 0.11180 1.00000 0.01740 O 0
O29 0.75940 0.32590 0.11200 1.00000 0.01800 O 0
O30 0.09620 -0.16850 0.11190 1.00000 0.01820 O 0
O31 0.11250 0.15780 0.56840 1.00000 0.01150 O 0
O32 0.27140 -0.09020 0.00090 1.00000 0.02280 O 0
O33 0.03060 0.28190 0.42800 1.00000 0.01390 O 0
F 0.17390 0.72330 0.45330 0.81500 0.02090 F 0
O 0.17390 0.72330 0.45330 0.18500 0.02090 O 0

loop_
_cod_changelog_entry_id
_cod_changelog_entry_author
_cod_changelog_entry_date
_cod_changelog_entry_text
1
;cod-tools version 3.8.0
Id: cif_guess_AMCSD_atom_types 9581 2023-05-17 12:35:41Z saulius
;
2023-05-23T09:21:03+03:00
;Derived atom types and hydrogen counts
from atom names that follow the AMCSD naming convention
(Wat == water, O-H == hydroxyl).
;

loop_
_cod_related_entry_id
_cod_related_entry_database
_cod_related_entry_code
1 AMCSD 0006162
